data_1572522
loop_
_publ_author_name
'Al-Dulayymi, Ahmad R.'
'Beckett, Michael A.'
'Braganca, Radek'
'Coles, Simon J.'
'Horton, Peter N.'
'Rixon, Thomas A.'

_publ_section_title
;
 Tetrahydroxidohexaoxidopentaborate(1-) Salts of C6-Linked Substituted
 Diimidazolium and Dipyrrolidinium Cations: Synthesis, Characterization
 and XRD Studies
;
_journal_issue 8
_journal_name_full Inorganics
_journal_page_first 220
_journal_paper_doi 10.3390/inorganics12080220
_journal_volume 12
_journal_year 2024
_chemical_formula_moiety 'C20 H38 N2, 2(B5 H4 O10)'
_chemical_formula_sum 'C20 H46 B10 N2 O20'
_chemical_formula_weight 742.69
_space_group_crystal_system monoclinic
_space_group_IT_number 14
_space_group_name_Hall '-P 2ybc'
_space_group_name_H-M_alt 'P 1 21/c 1'
_atom_sites_solution_hydrogens mixed
_atom_sites_solution_primary dual
_audit_creation_date 2018-09-03
_audit_creation_method
;
Olex2 1.2
(compiled 2018.05.29 svn.r3508 for OlexSys, GUI svn.r5506)
;
_cell_angle_alpha 90
_cell_angle_beta 105.717(5)
_cell_angle_gamma 90
_cell_formula_units_Z 2
_cell_length_a 10.0823(5)
_cell_length_b 11.6950(4)
_cell_length_c 15.7836(6)
_cell_measurement_reflns_used 6300
_cell_measurement_temperature 100(2)
_cell_measurement_theta_max 31.5660
_cell_measurement_theta_min 2.0970
_cell_volume 1791.50(13)
_computing_cell_refinement 'CrysAlisPro 1.171.39.46 (Rigaku OD, 2018)'
_computing_data_collection 'CrysAlisPro 1.171.39.46 (Rigaku OD, 2018)'
_computing_data_reduction 'CrysAlisPro 1.171.39.46 (Rigaku OD, 2018)'
_computing_molecular_graphics 'Olex2 (Dolomanov et al., 2009)'
_computing_publication_material 'Olex2 (Dolomanov et al., 2009)'
_computing_structure_refinement 'ShelXL (Sheldrick, 2015)'
_computing_structure_solution 'ShelXT (Sheldrick, 2015)'
_diffrn_ambient_temperature 100(2)
_diffrn_detector 'hybrid pixel detector'
_diffrn_detector_area_resol_mean 10
_diffrn_detector_dtime 0.000
_diffrn_detector_type 'Rigaku, HyPix 6000'
_diffrn_measured_fraction_theta_full 0.999
_diffrn_measured_fraction_theta_max 0.997
_diffrn_measurement_details
;
List of Runs (angles in degrees, time in seconds):

  # Type    Start    End  Width  t~exp~   \w     \q     \k     \f   Frames
--------------------------------------------------------------------------
  1  \w    -22.00  93.00   0.50    9.00    --    4.50  50.00  43.00  230
  2  \w    -84.00  31.00   0.50    9.00    --    4.50 -38.00-180.00  230
  3  \w    -66.00  30.00   0.50    9.00    --    4.50 -38.00 -90.00  192
  4  \w    -38.00  30.00   0.50    9.00    --    4.50 -50.00-103.00  136
;
_diffrn_measurement_device 'four-circle diffractometer'
_diffrn_measurement_device_details 'Rigaku, AFC12 \k goniometer'
_diffrn_measurement_device_type
'Rigaku FRE+ equipped with VHF Varimax confocal mirrors and an AFC12 goniometer and HyPix 6000 detector'
_diffrn_measurement_method 'profile data from \w-scans'
_diffrn_measurement_specimen_support 'MiTeGen MicroLoop'
_diffrn_orient_matrix_type 'CrysAlisPro convention (1999,Acta A55,543-557)'
_diffrn_orient_matrix_UB_11 -0.0152326000
_diffrn_orient_matrix_UB_12 0.0319084000
_diffrn_orient_matrix_UB_13 0.0344030000
_diffrn_orient_matrix_UB_21 -0.0694393000
_diffrn_orient_matrix_UB_22 -0.0187359000
_diffrn_orient_matrix_UB_23 -0.0139684000
_diffrn_orient_matrix_UB_31 0.0169348000
_diffrn_orient_matrix_UB_32 -0.0480131000
_diffrn_orient_matrix_UB_33 0.0283519000
_diffrn_radiation_collimation 0.2
_diffrn_radiation_monochromator 'Confocal mirrors, VHF Varimax'
_diffrn_radiation_probe x-ray
_diffrn_radiation_type MoK\a
_diffrn_radiation_wavelength 0.71075
_diffrn_reflns_av_R_equivalents 0.0653
_diffrn_reflns_av_unetI/netI 0.0433
_diffrn_reflns_Laue_measured_fraction_full 0.999
_diffrn_reflns_Laue_measured_fraction_max 0.997
_diffrn_reflns_limit_h_max 13
_diffrn_reflns_limit_h_min -12
_diffrn_reflns_limit_k_max 14
_diffrn_reflns_limit_k_min -15
_diffrn_reflns_limit_l_max 19
_diffrn_reflns_limit_l_min -20
_diffrn_reflns_number 22100
_diffrn_reflns_point_group_measured_fraction_full 0.999
_diffrn_reflns_point_group_measured_fraction_max 0.997
_diffrn_reflns_theta_full 25.242
_diffrn_reflns_theta_max 27.485
_diffrn_reflns_theta_min 2.098
_diffrn_source 'Rotating Anode'
_diffrn_source_current 55.0
_diffrn_source_power 2.475
_diffrn_source_target Mo
_diffrn_source_type 'Rigaku FRE+'
_diffrn_source_voltage 45.0
_exptl_absorpt_coefficient_mu 0.113
_exptl_absorpt_correction_T_max 1.00000
_exptl_absorpt_correction_T_min 0.13188
_exptl_absorpt_correction_type multi-scan
_exptl_absorpt_process_details
;
CrysAlisPro 1.171.39.46 (Rigaku Oxford Diffraction, 2018)
Empirical absorption correction using spherical harmonics,
 implemented in SCALE3 ABSPACK scaling algorithm.
;
_exptl_crystal_colour colourless
_exptl_crystal_colour_primary colourless
_exptl_crystal_density_diffrn 1.377
_exptl_crystal_description plate
_exptl_crystal_F_000 780
_exptl_crystal_recrystallization_method 'The material was recrystallised from water'
_exptl_crystal_size_max 0.23
_exptl_crystal_size_mid 0.14
_exptl_crystal_size_min 0.01
_refine_diff_density_max 0.279
_refine_diff_density_min -0.310
_refine_diff_density_rms 0.059
_refine_ls_extinction_method none
_refine_ls_goodness_of_fit_ref 1.039
_refine_ls_hydrogen_treatment mixed
_refine_ls_matrix_type full
_refine_ls_number_parameters 247
_refine_ls_number_reflns 4090
_refine_ls_number_restraints 0
_refine_ls_restrained_S_all 1.039
_refine_ls_R_factor_all 0.0611
_refine_ls_R_factor_gt 0.0449
_refine_ls_shift/su_max 0.001
_refine_ls_shift/su_mean 0.000
_refine_ls_structure_factor_coef Fsqd
_refine_ls_weighting_details 'w=1/[\s^2^(Fo^2^)+(0.0796P)^2^+0.1837P] where P=(Fo^2^+2Fc^2^)/3'
_refine_ls_weighting_scheme calc
_refine_ls_wR_factor_gt 0.1219
_refine_ls_wR_factor_ref 0.1324
_reflns_Friedel_coverage 0.000
_reflns_number_gt 3129
_reflns_number_total 4090
_reflns_threshold_expression 'I > 2\s(I)'
_cod_data_source_file MAB7.cif
_cod_data_source_block MAB7
_cod_database_code 1572522
_shelx_shelxl_version_number 2018/3
_chemical_oxdiff_formula 'C20 H46 N2 B10 O20'
_chemical_oxdiff_usercomment 'MAB/TR/AR102 B5'
_shelx_space_group_comment
;
The symmetry employed for this shelxl refinement is uniquely defined
by the following loop, which should always be used as a source of
symmetry information in preference to the above space-group names.
They are only intended as comments.
;
_shelx_estimated_absorpt_t_max 0.999
_shelx_estimated_absorpt_t_min 0.974
_reflns_odcompleteness_completeness 99.54
_reflns_odcompleteness_iscentric 1
_reflns_odcompleteness_theta 27.42
_olex2_refinement_description
;
1. Fixed Uiso
 At 1.2 times of:
  All C(H) groups, All C(H,H) groups
 At 1.5 times of:
  All O(H) groups
2.a Secondary CH2 refined with riding coordinates:
 C1(H1A,H1B), C2(H2A,H2B), C3(H3A,H3B), C4(H4A,H4B), C5(H5A,H5B), C6(H6A,H6B),
 C7(H7A,H7B), C8(H8A,H8B)
2.b Aromatic/amide H refined with riding coordinates:
 C9(H9)
2.c X=CH2 refined with riding coordinates:
 C10(H10A,H10B)
;
_olex2_diffrn_ambient_temperature_device 'Oxford Cryosystems'
_olex2_exptl_crystal_mounting_method 'The crystal was mounted on a MITIGEN holder in perfluoroether oil'
_olex2_submission_original_sample_id 'MAB/TR/AR102 B5'
_olex2_submission_special_instructions 'No special instructions were received'
_oxdiff_exptl_absorpt_empirical_details
;
Empirical correction (ABSPACK) includes:
- Absorption correction using spherical harmonics
- Frame scaling
;
_oxdiff_exptl_absorpt_empirical_full_max 4.083
_oxdiff_exptl_absorpt_empirical_full_min 0.442

loop_
_space_group_symop_operation_xyz
'x, y, z'
'-x, y+1/2, -z+1/2'
'-x, -y, -z'
'x, -y-1/2, z-1/2'

loop_
_atom_site_label
_atom_site_type_symbol
_atom_site_fract_x
_atom_site_fract_y
_atom_site_fract_z
_atom_site_U_iso_or_equiv
_atom_site_adp_type
_atom_site_occupancy
_atom_site_site_symmetry_order
_atom_site_calc_flag
_atom_site_refinement_flags_posn
_atom_site_refinement_flags_adp
_atom_site_refinement_flags_occupancy
_atom_site_disorder_assembly
_atom_site_disorder_group
N1 N 0.87846(14) 0.18081(10) 0.64514(8) 0.0253(3) Uani 1 1 d . . . . .
C1 C 0.81714(18) 0.25306(13) 0.70467(11) 0.0305(4) Uani 1 1 d . . . . .
H1A H 0.780648 0.204143 0.744364 0.037 Uiso 1 1 calc R . . . .
H1B H 0.741534 0.301520 0.669593 0.037 Uiso 1 1 calc R . . . .
C2 C 0.93545(19) 0.32615(14) 0.75687(11) 0.0351(4) Uani 1 1 d . . . . .
H2A H 0.927628 0.338839 0.817344 0.042 Uiso 1 1 calc R . . . .
H2B H 0.935964 0.401282 0.728067 0.042 Uiso 1 1 calc R . . . .
C3 C 1.06734(19) 0.25866(15) 0.75877(12) 0.0367(4) Uani 1 1 d . . . . .
H3A H 1.128927 0.304136 0.732490 0.044 Uiso 1 1 calc R . . . .
H3B H 1.117716 0.238565 0.819955 0.044 Uiso 1 1 calc R . . . .
C4 C 1.01839(17) 0.15099(14) 0.70462(10) 0.0290(3) Uani 1 1 d . . . . .
H4A H 1.082775 0.130242 0.669605 0.035 Uiso 1 1 calc R . . . .
H4B H 1.011667 0.085966 0.743412 0.035 Uiso 1 1 calc R . . . .
C5 C 0.79426(17) 0.07537(13) 0.61499(11) 0.0294(4) Uani 1 1 d . . . . .
H5A H 0.788237 0.031133 0.667298 0.035 Uiso 1 1 calc R . . . .
H5B H 0.842251 0.027167 0.581009 0.035 Uiso 1 1 calc R . . . .
C6 C 0.65024(18) 0.09974(14) 0.55876(11) 0.0337(4) Uani 1 1 d . . . . .
H6A H 0.655047 0.145353 0.506835 0.040 Uiso 1 1 calc R . . . .
H6B H 0.599972 0.145177 0.593016 0.040 Uiso 1 1 calc R . . . .
C7 C 0.5727(2) -0.01083(14) 0.52835(12) 0.0348(4) Uani 1 1 d . . . . .
H7A H 0.623515 -0.056113 0.494352 0.042 Uiso 1 1 calc R . . . .
H7B H 0.568577 -0.056332 0.580473 0.042 Uiso 1 1 calc R . . . .
C8 C 0.89343(17) 0.25341(12) 0.56839(10) 0.0271(3) Uani 1 1 d . . . . .
H8A H 0.802331 0.285632 0.537587 0.033 Uiso 1 1 calc R . . . .
H8B H 0.956151 0.318091 0.591484 0.033 Uiso 1 1 calc R . . . .
C9 C 0.94818(18) 0.18805(14) 0.50384(10) 0.0289(3) Uani 1 1 d . . . . .
H9 H 0.888671 0.136434 0.464892 0.035 Uiso 1 1 calc R . . . .
C10 C 1.07492(18) 0.19923(15) 0.49893(11) 0.0337(4) Uani 1 1 d . . . . .
H10A H 1.135972 0.250427 0.537326 0.040 Uiso 1 1 calc R . . . .
H10B H 1.105954 0.156154 0.456978 0.040 Uiso 1 1 calc R . . . .
O1 O 0.51329(10) 0.11326(8) 0.77725(6) 0.0192(2) Uani 1 1 d . . . . .
O2 O 0.34129(11) 0.01070(8) 0.67073(7) 0.0235(2) Uani 1 1 d . . . . .
O3 O 0.51989(10) -0.09345(8) 0.77117(6) 0.0196(2) Uani 1 1 d . . . . .
O4 O 0.57672(10) 0.00308(7) 0.91043(7) 0.0186(2) Uani 1 1 d . . . . .
O5 O 0.82042(11) 0.00120(8) 0.97023(7) 0.0210(2) Uani 1 1 d . . . . .
O6 O 0.72790(10) 0.01503(8) 0.81471(6) 0.0192(2) Uani 1 1 d . . . . .
O7 O 0.33983(11) 0.21013(9) 0.66919(7) 0.0287(3) Uani 1 1 d . . . . .
H7 H 0.382(2) 0.2677(18) 0.6929(15) 0.043 Uiso 1 1 d R . . . .
O8 O 0.35273(11) -0.18765(8) 0.65699(7) 0.0236(2) Uani 1 1 d . . . . .
H8 H 0.399(2) -0.2494(16) 0.6806(14) 0.035 Uiso 1 1 d R . . . .
O9 O 0.68163(12) -0.00434(10) 1.06545(7) 0.0289(3) Uani 1 1 d . . . . .
H9A H 0.592(3) -0.0042(16) 1.0706(16) 0.043 Uiso 1 1 d R . . . .
O10 O 0.96540(11) 0.02207(9) 0.87535(7) 0.0221(2) Uani 1 1 d . . . . .
H10 H 1.022(2) 0.0172(15) 0.9213(16) 0.033 Uiso 1 1 d R . . . .
B1 B 0.58514(17) 0.00948(12) 0.81806(10) 0.0176(3) Uani 1 1 d . . . . .
B2 B 0.40012(17) 0.11237(13) 0.70721(11) 0.0208(3) Uani 1 1 d . . . . .
B3 B 0.40658(17) -0.09130(13) 0.70084(10) 0.0192(3) Uani 1 1 d . . . . .
B4 B 0.68775(17) -0.00093(12) 0.98096(11) 0.0192(3) Uani 1 1 d . . . . .
B5 B 0.83660(17) 0.01287(12) 0.88580(10) 0.0177(3) Uani 1 1 d . . . . .

loop_
_atom_site_aniso_label
_atom_site_aniso_U_11
_atom_site_aniso_U_22
_atom_site_aniso_U_33
_atom_site_aniso_U_23
_atom_site_aniso_U_13
_atom_site_aniso_U_12
N1 0.0360(7) 0.0239(6) 0.0190(6) 0.0020(5) 0.0126(6) -0.0006(5)
C1 0.0452(10) 0.0288(8) 0.0225(8) 0.0005(6) 0.0180(7) 0.0010(6)
C2 0.0538(11) 0.0325(8) 0.0240(8) -0.0049(6) 0.0190(8) -0.0061(7)
C3 0.0454(11) 0.0423(10) 0.0240(8) -0.0031(7) 0.0124(8) -0.0077(7)
C4 0.0373(9) 0.0319(8) 0.0189(7) 0.0050(6) 0.0095(7) 0.0016(6)
C5 0.0411(10) 0.0257(7) 0.0246(8) -0.0001(6) 0.0145(7) -0.0046(6)
C6 0.0401(10) 0.0367(9) 0.0264(9) -0.0008(7) 0.0126(8) -0.0046(7)
C7 0.0431(10) 0.0378(9) 0.0270(9) -0.0027(7) 0.0153(8) -0.0075(7)
C8 0.0371(9) 0.0275(8) 0.0187(8) 0.0070(6) 0.0110(7) -0.0001(6)
C9 0.0385(9) 0.0347(8) 0.0138(7) 0.0008(6) 0.0075(6) -0.0026(6)
C10 0.0397(10) 0.0430(9) 0.0187(8) 0.0008(6) 0.0086(7) 0.0002(7)
O1 0.0234(5) 0.0183(5) 0.0142(5) 0.0007(3) 0.0020(4) 0.0008(4)
O2 0.0262(6) 0.0206(5) 0.0196(5) 0.0015(4) -0.0009(4) -0.0006(4)
O3 0.0240(5) 0.0194(5) 0.0135(5) -0.0008(4) 0.0017(4) 0.0000(4)
O4 0.0220(5) 0.0226(5) 0.0119(5) 0.0003(3) 0.0058(4) 0.0001(3)
O5 0.0212(6) 0.0319(5) 0.0104(5) 0.0009(4) 0.0049(4) -0.0005(4)
O6 0.0234(5) 0.0233(5) 0.0109(5) 0.0013(3) 0.0051(4) 0.0005(4)
O7 0.0311(6) 0.0205(5) 0.0266(6) 0.0022(4) -0.0057(5) -0.0001(4)
O8 0.0287(6) 0.0204(5) 0.0181(5) -0.0005(4) 0.0001(4) -0.0013(4)
O9 0.0234(6) 0.0516(7) 0.0127(5) 0.0007(4) 0.0065(5) -0.0025(4)
O10 0.0231(6) 0.0323(5) 0.0115(5) 0.0012(4) 0.0056(4) 0.0009(4)
B1 0.0224(8) 0.0199(7) 0.0098(7) 0.0007(5) 0.0031(6) 0.0003(5)
B2 0.0225(8) 0.0226(7) 0.0165(8) 0.0015(6) 0.0040(7) 0.0009(6)
B3 0.0224(8) 0.0222(7) 0.0131(7) 0.0007(5) 0.0046(6) -0.0013(6)
B4 0.0222(9) 0.0218(7) 0.0132(8) 0.0004(5) 0.0042(6) -0.0005(5)
B5 0.0248(8) 0.0170(7) 0.0119(7) 0.0007(5) 0.0057(6) 0.0009(5)

loop_
_atom_type_symbol
_atom_type_description
_atom_type_scat_dispersion_real
_atom_type_scat_dispersion_imag
_atom_type_scat_source
C C 0.0033 0.0016 'International Tables Vol C Tables 4.2.6.8 and 6.1.1.4'
H H 0.0000 0.0000 'International Tables Vol C Tables 4.2.6.8 and 6.1.1.4'
B B 0.0013 0.0007 'International Tables Vol C Tables 4.2.6.8 and 6.1.1.4'
N N 0.0061 0.0033 'International Tables Vol C Tables 4.2.6.8 and 6.1.1.4'
O O 0.0106 0.0060 'International Tables Vol C Tables 4.2.6.8 and 6.1.1.4'

loop_
_geom_angle_atom_site_label_1
_geom_angle_atom_site_label_2
_geom_angle_atom_site_label_3
_geom_angle
_geom_angle_site_symmetry_1
_geom_angle_site_symmetry_3
_geom_angle_publ_flag
C1 N1 C8 109.15(11) . . ?
C4 N1 C1 102.30(12) . . ?
C4 N1 C8 110.31(11) . . ?
C5 N1 C1 111.38(12) . . ?
C5 N1 C4 111.16(12) . . ?
C5 N1 C8 112.11(12) . . ?
N1 C1 H1A 110.8 . . ?
N1 C1 H1B 110.8 . . ?
N1 C1 C2 104.97(13) . . ?
H1A C1 H1B 108.8 . . ?
C2 C1 H1A 110.8 . . ?
C2 C1 H1B 110.8 . . ?
C1 C2 H2A 110.6 . . ?
C1 C2 H2B 110.6 . . ?
C1 C2 C3 105.65(13) . . ?
H2A C2 H2B 108.7 . . ?
C3 C2 H2A 110.6 . . ?
C3 C2 H2B 110.6 . . ?
C2 C3 H3A 110.7 . . ?
C2 C3 H3B 110.7 . . ?
H3A C3 H3B 108.8 . . ?
C4 C3 C2 105.39(14) . . ?
C4 C3 H3A 110.7 . . ?
C4 C3 H3B 110.7 . . ?
N1 C4 C3 105.29(13) . . ?
N1 C4 H4A 110.7 . . ?
N1 C4 H4B 110.7 . . ?
C3 C4 H4A 110.7 . . ?
C3 C4 H4B 110.7 . . ?
H4A C4 H4B 108.8 . . ?
N1 C5 H5A 108.8 . . ?
N1 C5 H5B 108.8 . . ?
N1 C5 C6 113.76(13) . . ?
H5A C5 H5B 107.7 . . ?
C6 C5 H5A 108.8 . . ?
C6 C5 H5B 108.8 . . ?
C5 C6 H6A 109.5 . . ?
C5 C6 H6B 109.5 . . ?
C5 C6 C7 110.83(14) . . ?
H6A C6 H6B 108.1 . . ?
C7 C6 H6A 109.5 . . ?
C7 C6 H6B 109.5 . . ?
C6 C7 H7A 109.2 . . ?
C6 C7 H7B 109.2 . . ?
C7 C7 C6 112.10(18) 3_656 . ?
C7 C7 H7A 109.2 3_656 . ?
C7 C7 H7B 109.2 3_656 . ?
H7A C7 H7B 107.9 . . ?
N1 C8 H8A 109.0 . . ?
N1 C8 H8B 109.0 . . ?
H8A C8 H8B 107.8 . . ?
C9 C8 N1 113.11(12) . . ?
C9 C8 H8A 109.0 . . ?
C9 C8 H8B 109.0 . . ?
C8 C9 H9 118.8 . . ?
C10 C9 C8 122.47(15) . . ?
C10 C9 H9 118.8 . . ?
C9 C10 H10A 120.0 . . ?
C9 C10 H10B 120.0 . . ?
H10A C10 H10B 120.0 . . ?
B2 O1 B1 123.83(11) . . ?
B2 O2 B3 119.21(12) . . ?
B3 O3 B1 123.87(11) . . ?
B4 O4 B1 123.82(12) . . ?
B5 O5 B4 118.90(12) . . ?
B5 O6 B1 124.14(11) . . ?
B2 O7 H7 111.7(15) . . ?
B3 O8 H8 111.6(13) . . ?
B4 O9 H9A 113.1(15) . . ?
B5 O10 H10 111.2(16) . . ?
O1 B1 O3 110.79(12) . . ?
O1 B1 O4 108.63(11) . . ?
O3 B1 O4 108.41(10) . . ?
O6 B1 O1 108.78(11) . . ?
O6 B1 O3 109.26(11) . . ?
O6 B1 O4 110.97(12) . . ?
O1 B2 O2 121.14(12) . . ?
O7 B2 O1 122.09(13) . . ?
O7 B2 O2 116.77(14) . . ?
O3 B3 O2 120.85(12) . . ?
O8 B3 O2 116.98(13) . . ?
O8 B3 O3 122.18(13) . . ?
O4 B4 O5 120.56(13) . . ?
O4 B4 O9 124.44(14) . . ?
O9 B4 O5 114.97(14) . . ?
O6 B5 O5 121.48(13) . . ?
O6 B5 O10 119.30(13) . . ?
O10 B5 O5 119.22(14) . . ?

loop_
_geom_bond_atom_site_label_1
_geom_bond_atom_site_label_2
_geom_bond_distance
_geom_bond_site_symmetry_2
_geom_bond_publ_flag
N1 C1 1.5145(18) . ?
N1 C4 1.509(2) . ?
N1 C5 1.4996(19) . ?
N1 C8 1.5199(17) . ?
C1 H1A 0.9900 . ?
C1 H1B 0.9900 . ?
C1 C2 1.516(2) . ?
C2 H2A 0.9900 . ?
C2 H2B 0.9900 . ?
C2 C3 1.540(3) . ?
C3 H3A 0.9900 . ?
C3 H3B 0.9900 . ?
C3 C4 1.527(2) . ?
C4 H4A 0.9900 . ?
C4 H4B 0.9900 . ?
C5 H5A 0.9900 . ?
C5 H5B 0.9900 . ?
C5 C6 1.510(3) . ?
C6 H6A 0.9900 . ?
C6 H6B 0.9900 . ?
C6 C7 1.520(2) . ?
C7 C7 1.518(4) 3_656 ?
C7 H7A 0.9900 . ?
C7 H7B 0.9900 . ?
C8 H8A 0.9900 . ?
C8 H8B 0.9900 . ?
C8 C9 1.494(2) . ?
C9 H9 0.9500 . ?
C9 C10 1.308(2) . ?
C10 H10A 0.9500 . ?
C10 H10B 0.9500 . ?
O1 B1 1.4697(17) . ?
O1 B2 1.357(2) . ?
O2 B2 1.3828(18) . ?
O2 B3 1.3830(18) . ?
O3 B1 1.4717(17) . ?
O3 B3 1.3604(19) . ?
O4 B1 1.4850(17) . ?
O4 B4 1.349(2) . ?
O5 B4 1.3933(19) . ?
O5 B5 1.3924(18) . ?
O6 B1 1.4560(19) . ?
O6 B5 1.340(2) . ?
O7 H7 0.83(2) . ?
O7 B2 1.3562(18) . ?
O8 H8 0.89(2) . ?
O8 B3 1.3565(18) . ?
O9 H9A 0.93(2) . ?
O9 B4 1.3521(19) . ?
O10 H10 0.80(3) . ?
O10 B5 1.3569(19) . ?

loop_
_geom_hbond_atom_site_label_D
_geom_hbond_atom_site_label_H
_geom_hbond_atom_site_label_A
_geom_hbond_distance_DH
_geom_hbond_distance_HA
_geom_hbond_distance_DA
_geom_hbond_angle_DHA
_geom_hbond_site_symmetry_A
_geom_hbond_publ_flag
O7 H7 O3 0.83(2) 1.90(2) 2.7280(14) 171(2) 2_656 yes
O8 H8 O1 0.89(2) 1.87(2) 2.7502(14) 175(2) 2_646 yes
O9 H9A O4 0.93(2) 1.81(2) 2.7326(15) 176(2) 3_657 yes
O10 H10 O5 0.80(3) 2.01(3) 2.7975(16) 174(2) 3_757 yes

loop_
_geom_torsion_atom_site_label_1
_geom_torsion_atom_site_label_2
_geom_torsion_atom_site_label_3
_geom_torsion_atom_site_label_4
_geom_torsion
_geom_torsion_site_symmetry_1
_geom_torsion_site_symmetry_2
_geom_torsion_site_symmetry_3
_geom_torsion_site_symmetry_4
_geom_torsion_publ_flag
N1 C1 C2 C3 -25.57(16) . . . . ?
N1 C5 C6 C7 178.23(12) . . . . ?
N1 C8 C9 C10 -105.08(18) . . . . ?
C1 N1 C4 C3 -38.34(14) . . . . ?
C1 N1 C5 C6 63.76(16) . . . . ?
C1 N1 C8 C9 -177.72(14) . . . . ?
C1 C2 C3 C4 1.80(17) . . . . ?
C2 C3 C4 N1 22.73(15) . . . . ?
C4 N1 C1 C2 39.51(14) . . . . ?
C4 N1 C5 C6 177.14(12) . . . . ?
C4 N1 C8 C9 70.63(16) . . . . ?
C5 N1 C1 C2 158.34(13) . . . . ?
C5 N1 C4 C3 -157.32(12) . . . . ?
C5 N1 C8 C9 -53.83(17) . . . . ?
C5 C6 C7 C7 179.97(17) . . . 3_656 ?
C8 N1 C1 C2 -77.35(15) . . . . ?
C8 N1 C4 C3 77.68(14) . . . . ?
C8 N1 C5 C6 -58.87(16) . . . . ?
B1 O1 B2 O2 2.1(2) . . . . ?
B1 O1 B2 O7 -177.35(13) . . . . ?
B1 O3 B3 O2 -2.6(2) . . . . ?
B1 O3 B3 O8 177.17(12) . . . . ?
B1 O4 B4 O5 0.23(19) . . . . ?
B1 O4 B4 O9 178.54(12) . . . . ?
B1 O6 B5 O5 2.11(19) . . . . ?
B1 O6 B5 O10 -178.00(11) . . . . ?
B2 O1 B1 O3 1.55(18) . . . . ?
B2 O1 B1 O4 -117.42(14) . . . . ?
B2 O1 B1 O6 121.67(13) . . . . ?
B2 O2 B3 O3 6.4(2) . . . . ?
B2 O2 B3 O8 -173.37(12) . . . . ?
B3 O2 B2 O1 -6.2(2) . . . . ?
B3 O2 B2 O7 173.32(13) . . . . ?
B3 O3 B1 O1 -1.32(18) . . . . ?
B3 O3 B1 O4 117.79(13) . . . . ?
B3 O3 B1 O6 -121.16(13) . . . . ?
B4 O4 B1 O1 -121.64(13) . . . . ?
B4 O4 B1 O3 117.90(13) . . . . ?
B4 O4 B1 O6 -2.10(16) . . . . ?
B4 O5 B5 O6 -4.12(18) . . . . ?
B4 O5 B5 O10 175.99(12) . . . . ?
B5 O5 B4 O4 2.94(18) . . . . ?
B5 O5 B4 O9 -175.53(11) . . . . ?
B5 O6 B1 O1 120.38(13) . . . . ?
B5 O6 B1 O3 -118.56(13) . . . . ?
B5 O6 B1 O4 0.93(16) . . . . ?
